data_2225904
loop_
_publ_author_name
'Dutkiewicz, Grzegorz'
'Chidan Kumar, C. S.'
'Yathirajan, H. S.'
'Narayana, B.'
'Kubicki, Maciej'

_publ_section_title
;
 (<i>E</i>)-1-(2,5-Dichloro-3-thienyl)-3-[4-(dimethylamino)phenyl]prop-2-en-1-one
;
_journal_coeditor_code IM2193
_journal_issue 5
_journal_name_full 'Acta Crystallographica Section E'
_journal_page_first o1139
_journal_paper_doi 10.1107/S1600536810014364
_journal_volume 66
_journal_year 2010
_chemical_formula_iupac 'C15 H13 Cl2 N O S'
_chemical_formula_moiety 'C15 H13 Cl2 N O S'
_chemical_formula_sum 'C15 H13 Cl2 N O S'
_chemical_formula_weight 326.22
_chemical_name_systematic
;
(<i>E</i>)-1-(2,5-Dichloro-3-thienyl)-3-[4-(dimethylamino)phenyl]prop-2-en-1-one
;
_space_group_IT_number 2
_symmetry_cell_setting triclinic
_symmetry_space_group_name_Hall '-P 1'
_symmetry_space_group_name_H-M 'P -1'
_atom_sites_solution_hydrogens geom
_atom_sites_solution_primary direct
_atom_sites_solution_secondary difmap
_audit_creation_method SHELXL-97
_cell_angle_alpha 89.011(9)
_cell_angle_beta 79.710(10)
_cell_angle_gamma 73.070(10)
_cell_formula_units_Z 2
_cell_length_a 7.2637(9)
_cell_length_b 8.1136(9)
_cell_length_c 13.478(2)
_cell_measurement_reflns_used 5611
_cell_measurement_temperature 295(2)
_cell_measurement_theta_max 28.1955
_cell_measurement_theta_min 2.6208
_cell_volume 747.17(17)
_computing_cell_refinement 'CrysAlis Pro (Oxford Diffraction, 2009)'
_computing_data_collection 'CrysAlis Pro (Oxford Diffraction, 2009)'
_computing_data_reduction 'CrysAlis Pro (Oxford Diffraction, 2009)'
_computing_molecular_graphics
;
ORTEP-3 (Farrugia, 1997) and Mercury (Macrae <i>et al.</i>,
2008)
;
_computing_publication_material
;
Stereochemical Workstation Operation Manual (Siemens, 1989) and
SHELXL97 (Sheldrick, 2008)
;
_computing_structure_refinement 'SHELXL97 (Sheldrick, 2008)'
_computing_structure_solution 'SIR92 (Altomare <i>et al.</i>,  1993)'
_diffrn_ambient_temperature 295(2)
_diffrn_detector_area_resol_mean 16.1544
_diffrn_measured_fraction_theta_full 1.000
_diffrn_measured_fraction_theta_max 0.851
_diffrn_measurement_device_type 'Oxford Diffraction Xcalibur diffractometer with an Eos detector'
_diffrn_measurement_method '\w scan'
_diffrn_radiation_monochromator graphite
_diffrn_radiation_source 'Enhance (Mo) X-ray Source'
_diffrn_radiation_type MoK\a
_diffrn_radiation_wavelength 0.71073
_diffrn_reflns_av_R_equivalents 0.0178
_diffrn_reflns_av_sigmaI/netI 0.0211
_diffrn_reflns_limit_h_max 9
_diffrn_reflns_limit_h_min -9
_diffrn_reflns_limit_k_max 10
_diffrn_reflns_limit_k_min -10
_diffrn_reflns_limit_l_max 17
_diffrn_reflns_limit_l_min -17
_diffrn_reflns_number 8710
_diffrn_reflns_theta_full 25.00
_diffrn_reflns_theta_max 28.25
_diffrn_reflns_theta_min 2.63
_exptl_absorpt_coefficient_mu 0.568
_exptl_absorpt_correction_T_max 1.00000
_exptl_absorpt_correction_T_min 0.78461
_exptl_absorpt_correction_type multi-scan
_exptl_absorpt_process_details
;
(CrysAlis Pro; Oxford Diffraction, 2009)
;
_exptl_crystal_colour yellow
_exptl_crystal_density_diffrn 1.450
_exptl_crystal_density_method 'not measured'
_exptl_crystal_description block
_exptl_crystal_F_000 336
_exptl_crystal_size_max 0.6
_exptl_crystal_size_mid 0.3
_exptl_crystal_size_min 0.3
_refine_diff_density_max 0.370
_refine_diff_density_min -0.397
_refine_ls_extinction_method none
_refine_ls_goodness_of_fit_ref 1.096
_refine_ls_hydrogen_treatment constr
_refine_ls_matrix_type full
_refine_ls_number_parameters 184
_refine_ls_number_reflns 3152
_refine_ls_number_restraints 0
_refine_ls_restrained_S_all 1.096
_refine_ls_R_factor_all 0.0528
_refine_ls_R_factor_gt 0.0380
_refine_ls_shift/su_max 0.001
_refine_ls_shift/su_mean 0.000
_refine_ls_structure_factor_coef Fsqd
_refine_ls_weighting_details 'calc w=1/[\s^2^(Fo^2^)+(0.0546P)^2^+0.1725P] where P=(Fo^2^+2Fc^2^)/3'
_refine_ls_weighting_scheme calc
_refine_ls_wR_factor_gt 0.1036
_refine_ls_wR_factor_ref 0.1091
_reflns_number_gt 2403
_reflns_number_total 3152
_reflns_threshold_expression >2\s(I)
_cod_data_source_file im2193.cif
_cod_data_source_block I
_cod_original_cell_volume 747.2(2)
_cod_database_code 2225904
_cod_database_fobs_code 2225904

loop_
_symmetry_equiv_pos_as_xyz
'x, y, z'
'-x, -y, -z'

loop_
_atom_site_type_symbol
_atom_site_label
_atom_site_fract_x
_atom_site_fract_y
_atom_site_fract_z
_atom_site_U_iso_or_equiv
_atom_site_adp_type
_atom_site_calc_flag
_atom_site_refinement_flags
_atom_site_occupancy
_atom_site_disorder_assembly
_atom_site_disorder_group
S S1 0.67788(8) 0.11979(8) 1.11606(4) 0.05238(18) Uani d . 1 . .
Cl Cl2 0.49256(8) 0.25700(9) 0.94627(4) 0.0620(2) Uani d . 1 . .
C C2 0.6887(3) 0.2294(3) 1.00611(14) 0.0407(4) Uani d . 1 . .
C C3 0.8555(3) 0.2780(2) 0.98033(14) 0.0383(4) Uani d . 1 . .
C C4 0.9777(3) 0.2234(3) 1.05438(15) 0.0431(5) Uani d . 1 . .
H H4A 1.0980 0.2443 1.0507 0.052 Uiso calc R 1 . .
Cl Cl5 1.00237(10) 0.05512(9) 1.23148(4) 0.0699(2) Uani d . 1 . .
C C5 0.9014(3) 0.1398(3) 1.12908(15) 0.0454(5) Uani d . 1 . .
C C6 0.9255(3) 0.3667(3) 0.89011(15) 0.0432(5) Uani d . 1 . .
O O6 1.0970(2) 0.3669(2) 0.87491(13) 0.0636(5) Uani d . 1 . .
C C7 0.7927(3) 0.4499(3) 0.82226(16) 0.0473(5) Uani d . 1 . .
H H7A 0.6621 0.4519 0.8378 0.057 Uiso calc R 1 . .
C C8 0.8548(3) 0.5232(3) 0.73845(16) 0.0456(5) Uani d . 1 . .
H H8A 0.9845 0.5242 0.7283 0.055 Uiso calc R 1 . .
C C9 0.7452(3) 0.6010(2) 0.66156(15) 0.0412(4) Uani d . 1 . .
C C10 0.5490(3) 0.6086(3) 0.66361(15) 0.0435(5) Uani d . 1 . .
H H10A 0.4820 0.5665 0.7188 0.052 Uiso calc R 1 . .
C C11 0.4534(3) 0.6765(3) 0.58656(15) 0.0435(5) Uani d . 1 . .
H H11A 0.3233 0.6795 0.5908 0.052 Uiso calc R 1 . .
C C12 0.5478(3) 0.7420(2) 0.50101(14) 0.0399(4) Uani d . 1 . .
C C13 0.7440(3) 0.7332(3) 0.49862(16) 0.0489(5) Uani d . 1 . .
H H13A 0.8125 0.7735 0.4432 0.059 Uiso calc R 1 . .
C C14 0.8364(3) 0.6662(3) 0.57683(16) 0.0500(5) Uani d . 1 . .
H H14A 0.9662 0.6641 0.5731 0.060 Uiso calc R 1 . .
N N15 0.4527(3) 0.8088(2) 0.42422(14) 0.0527(5) Uani d . 1 . .
C C16 0.2469(4) 0.8283(3) 0.4313(2) 0.0669(7) Uani d . 1 . .
H H16A 0.2267 0.7165 0.4308 0.100 Uiso calc R 1 . .
H H16B 0.2015 0.8906 0.3749 0.100 Uiso calc R 1 . .
H H16C 0.1756 0.8906 0.4929 0.100 Uiso calc R 1 . .
C C17 0.5519(4) 0.8642(4) 0.33356(17) 0.0657(7) Uani d . 1 . .
H H17A 0.5962 0.9594 0.3497 0.098 Uiso calc R 1 . .
H H17B 0.4636 0.8996 0.2868 0.098 Uiso calc R 1 . .
H H17C 0.6623 0.7707 0.3037 0.098 Uiso calc R 1 . .

loop_
_atom_site_aniso_label
_atom_site_aniso_U_11
_atom_site_aniso_U_22
_atom_site_aniso_U_33
_atom_site_aniso_U_12
_atom_site_aniso_U_13
_atom_site_aniso_U_23
S1 0.0501(3) 0.0691(4) 0.0431(3) -0.0253(3) -0.0097(2) 0.0124(3)
Cl2 0.0468(3) 0.0961(5) 0.0581(4) -0.0360(3) -0.0242(3) 0.0189(3)
C2 0.0371(10) 0.0488(11) 0.0378(10) -0.0123(9) -0.0117(8) 0.0027(8)
C3 0.0376(10) 0.0399(10) 0.0387(10) -0.0103(8) -0.0124(8) 0.0024(8)
C4 0.0383(10) 0.0475(12) 0.0464(11) -0.0125(9) -0.0160(9) 0.0042(9)
Cl5 0.0750(4) 0.0881(5) 0.0490(3) -0.0178(3) -0.0300(3) 0.0209(3)
C5 0.0479(11) 0.0516(12) 0.0372(10) -0.0104(9) -0.0162(9) 0.0060(9)
C6 0.0400(10) 0.0458(11) 0.0467(11) -0.0139(9) -0.0138(9) 0.0059(9)
O6 0.0461(9) 0.0881(12) 0.0681(11) -0.0317(8) -0.0226(8) 0.0325(9)
C7 0.0437(11) 0.0525(12) 0.0500(12) -0.0165(10) -0.0170(9) 0.0138(10)
C8 0.0436(11) 0.0482(12) 0.0490(12) -0.0165(9) -0.0139(9) 0.0072(9)
C9 0.0448(11) 0.0398(11) 0.0408(10) -0.0144(9) -0.0091(8) 0.0057(8)
C10 0.0447(11) 0.0474(12) 0.0389(10) -0.0165(9) -0.0046(8) 0.0086(9)
C11 0.0382(10) 0.0496(12) 0.0436(11) -0.0148(9) -0.0078(8) 0.0083(9)
C12 0.0451(11) 0.0370(10) 0.0379(10) -0.0119(8) -0.0085(8) 0.0044(8)
C13 0.0474(12) 0.0568(13) 0.0456(12) -0.0226(10) -0.0054(9) 0.0145(10)
C14 0.0404(11) 0.0612(14) 0.0528(13) -0.0217(10) -0.0098(9) 0.0138(10)
N15 0.0540(11) 0.0618(12) 0.0466(10) -0.0205(9) -0.0163(8) 0.0205(8)
C16 0.0601(15) 0.0778(17) 0.0707(16) -0.0228(13) -0.0302(13) 0.0236(13)
C17 0.0734(17) 0.0800(17) 0.0454(13) -0.0247(14) -0.0132(12) 0.0191(12)

loop_
_atom_type_symbol
_atom_type_description
_atom_type_scat_dispersion_real
_atom_type_scat_dispersion_imag
_atom_type_scat_source
C C 0.0033 0.0016 'International Tables Vol C Tables 4.2.6.8 and 6.1.1.4'
H H 0.0000 0.0000 'International Tables Vol C Tables 4.2.6.8 and 6.1.1.4'
O O 0.0106 0.0060 'International Tables Vol C Tables 4.2.6.8 and 6.1.1.4'
S S 0.1246 0.1234 'International Tables Vol C Tables 4.2.6.8 and 6.1.1.4'
Cl Cl 0.1484 0.1585 'International Tables Vol C Tables 4.2.6.8 and 6.1.1.4'
N N 0.0061 0.0033 'International Tables Vol C Tables 4.2.6.8 and 6.1.1.4'

loop_
_geom_angle_atom_site_label_1
_geom_angle_atom_site_label_2
_geom_angle_atom_site_label_3
_geom_angle_site_symmetry_1
_geom_angle_site_symmetry_3
_geom_angle
_geom_angle_publ_flag
C2 S1 C5 . . 89.86(10) ?
C3 C2 S1 . . 113.70(14) ?
C3 C2 Cl2 . . 130.86(16) ?
S1 C2 Cl2 . . 115.43(11) ?
C2 C3 C4 . . 110.04(18) ?
C2 C3 C6 . . 130.73(17) ?
C4 C3 C6 . . 119.18(17) ?
C5 C4 C3 . . 113.12(18) ?
C5 C4 H4A . . 123.4 ?
C3 C4 H4A . . 123.4 ?
C4 C5 S1 . . 113.29(15) ?
C4 C5 Cl5 . . 127.12(17) ?
S1 C5 Cl5 . . 119.59(13) ?
O6 C6 C7 . . 121.58(19) ?
O6 C6 C3 . . 117.89(17) ?
C7 C6 C3 . . 120.54(17) ?
C8 C7 C6 . . 121.49(19) ?
C8 C7 H7A . . 119.3 ?
C6 C7 H7A . . 119.3 ?
C7 C8 C9 . . 127.96(19) ?
C7 C8 H8A . . 116.0 ?
C9 C8 H8A . . 116.0 ?
C14 C9 C10 . . 116.05(18) ?
C14 C9 C8 . . 120.06(18) ?
C10 C9 C8 . . 123.80(18) ?
C11 C10 C9 . . 121.81(18) ?
C11 C10 H10A . . 119.1 ?
C9 C10 H10A . . 119.1 ?
C10 C11 C12 . . 121.54(19) ?
C10 C11 H11A . . 119.2 ?
C12 C11 H11A . . 119.2 ?
N15 C12 C13 . . 121.88(18) ?
N15 C12 C11 . . 121.47(19) ?
C13 C12 C11 . . 116.65(18) ?
C14 C13 C12 . . 120.89(19) ?
C14 C13 H13A . . 119.6 ?
C12 C13 H13A . . 119.6 ?
C13 C14 C9 . . 123.04(19) ?
C13 C14 H14A . . 118.5 ?
C9 C14 H14A . . 118.5 ?
C12 N15 C17 . . 121.73(19) ?
C12 N15 C16 . . 121.05(19) ?
C17 N15 C16 . . 117.22(19) ?
N15 C16 H16A . . 109.5 ?
N15 C16 H16B . . 109.5 ?
H16A C16 H16B . . 109.5 ?
N15 C16 H16C . . 109.5 ?
H16A C16 H16C . . 109.5 ?
H16B C16 H16C . . 109.5 ?
N15 C17 H17A . . 109.5 ?
N15 C17 H17B . . 109.5 ?
H17A C17 H17B . . 109.5 ?
N15 C17 H17C . . 109.5 ?
H17A C17 H17C . . 109.5 ?
H17B C17 H17C . . 109.5 ?

loop_
_geom_bond_atom_site_label_1
_geom_bond_atom_site_label_2
_geom_bond_site_symmetry_2
_geom_bond_distance
_geom_bond_publ_flag
S1 C2 . 1.717(2) ?
S1 C5 . 1.717(2) ?
Cl2 C2 . 1.7175(19) ?
C2 C3 . 1.366(3) ?
C3 C4 . 1.433(3) ?
C3 C6 . 1.489(3) ?
C4 C5 . 1.333(3) ?
C4 H4A . 0.9300 ?
Cl5 C5 . 1.718(2) ?
C6 O6 . 1.226(2) ?
C6 C7 . 1.462(3) ?
C7 C8 . 1.335(3) ?
C7 H7A . 0.9300 ?
C8 C9 . 1.444(3) ?
C8 H8A . 0.9300 ?
C9 C14 . 1.391(3) ?
C9 C10 . 1.403(3) ?
C10 C11 . 1.371(3) ?
C10 H10A . 0.9300 ?
C11 C12 . 1.411(3) ?
C11 H11A . 0.9300 ?
C12 N15 . 1.364(3) ?
C12 C13 . 1.401(3) ?
C13 C14 . 1.371(3) ?
C13 H13A . 0.9300 ?
C14 H14A . 0.9300 ?
N15 C17 . 1.439(3) ?
N15 C16 . 1.443(3) ?
C16 H16A . 0.9600 ?
C16 H16B . 0.9600 ?
C16 H16C . 0.9600 ?
C17 H17A . 0.9600 ?
C17 H17B . 0.9600 ?
C17 H17C . 0.9600 ?

loop_
_geom_hbond_atom_site_label_D
_geom_hbond_atom_site_label_H
_geom_hbond_atom_site_label_A
_geom_hbond_site_symmetry_A
_geom_hbond_distance_DH
_geom_hbond_distance_HA
_geom_hbond_distance_DA
_geom_hbond_angle_DHA
C16 H16B Cl5 1_464 0.96 2.72 3.664(2) 168.3
C16 H16A Cg 2_666 0.96 3.01 3.899(3) 154.8

loop_
_geom_torsion_atom_site_label_1
_geom_torsion_atom_site_label_2
_geom_torsion_atom_site_label_3
_geom_torsion_atom_site_label_4
_geom_torsion_site_symmetry_1
_geom_torsion_site_symmetry_2
_geom_torsion_site_symmetry_3
_geom_torsion_site_symmetry_4
_geom_torsion
_geom_torsion_publ_flag
C5 S1 C2 C3 . . . . 0.36(17) ?
C5 S1 C2 Cl2 . . . . 179.45(13) ?
S1 C2 C3 C4 . . . . -0.3(2) ?
Cl2 C2 C3 C4 . . . . -179.25(16) ?
S1 C2 C3 C6 . . . . 176.89(17) ?
Cl2 C2 C3 C6 . . . . -2.0(4) ?
C2 C3 C4 C5 . . . . 0.1(3) ?
C6 C3 C4 C5 . . . . -177.47(18) ?
C3 C4 C5 S1 . . . . 0.1(2) ?
C3 C4 C5 Cl5 . . . . -179.88(15) ?
C2 S1 C5 C4 . . . . -0.28(18) ?
C2 S1 C5 Cl5 . . . . 179.74(14) ?
C2 C3 C6 O6 . . . . -166.3(2) ?
C4 C3 C6 O6 . . . . 10.7(3) ?
C2 C3 C6 C7 . . . . 13.5(3) ?
C4 C3 C6 C7 . . . . -169.47(18) ?
O6 C6 C7 C8 . . . . 3.0(3) ?
C3 C6 C7 C8 . . . . -176.8(2) ?
C6 C7 C8 C9 . . . . 176.1(2) ?
C7 C8 C9 C14 . . . . -177.7(2) ?
C7 C8 C9 C10 . . . . -1.0(4) ?
C14 C9 C10 C11 . . . . 0.0(3) ?
C8 C9 C10 C11 . . . . -176.8(2) ?
C9 C10 C11 C12 . . . . 0.1(3) ?
C10 C11 C12 N15 . . . . 179.72(19) ?
C10 C11 C12 C13 . . . . 0.3(3) ?
N15 C12 C13 C14 . . . . 179.7(2) ?
C11 C12 C13 C14 . . . . -0.9(3) ?
C12 C13 C14 C9 . . . . 1.0(4) ?
C10 C9 C14 C13 . . . . -0.5(3) ?
C8 C9 C14 C13 . . . . 176.4(2) ?
C13 C12 N15 C17 . . . . 4.0(3) ?
C11 C12 N15 C17 . . . . -175.4(2) ?
C13 C12 N15 C16 . . . . -175.5(2) ?
C11 C12 N15 C16 . . . . 5.2(3) ?

loop_
_cod_related_entry_id
_cod_related_entry_database
_cod_related_entry_code
1 ChemSpider 24744929
